data_1511967
loop_
_publ_author_name
'Coffman, Keith C.'
'Palazzo, Teresa A.'
'Hartley, Timothy P.'
'Fettinger, James C.'
'Tantillo, Dean J.'
'Kurth, Mark J.'

_publ_section_title
;
 Heterocycle-Heterocycle Strategies: (2-Nitrophenyl)isoxazole Precursors
 to 4-Aminoquinolines, 1H-Indoles, and Quinolin-4(1H)-ones.
;
_journal_issue 8
_journal_name_full 'Organic letters'
_journal_page_first 2062
_journal_page_last 2065
_journal_paper_doi 10.1021/ol400787y
_journal_volume 15
_journal_year 2013
_chemical_formula_moiety 'C17 H15 N O2'
_chemical_formula_sum 'C17 H15 N O2'
_chemical_formula_weight 265.30
_chemical_name_systematic
; 
 ?
;
_space_group_IT_number 14
_symmetry_cell_setting monoclinic
_symmetry_space_group_name_Hall '-P 2ybc'
_symmetry_space_group_name_H-M 'P 1 21/c 1'
_atom_sites_solution_hydrogens geom
_atom_sites_solution_primary direct
_atom_sites_solution_secondary difmap
_audit_creation_method SHELXL-97
_cell_angle_alpha 90.00
_cell_angle_beta 98.801(2)
_cell_angle_gamma 90.00
_cell_formula_units_Z 4
_cell_length_a 7.3950(4)
_cell_length_b 11.2941(6)
_cell_length_c 15.9223(9)
_cell_measurement_reflns_used 9911
_cell_measurement_temperature 90(2)
_cell_measurement_theta_max 72.40
_cell_measurement_theta_min 7.62
_cell_volume 1314.17(12)
_computing_cell_refinement 'SAINT (8.27b) (Bruker, 2012)'
_computing_data_collection 'Apex2 (2012.2-0) (Bruker, 2012)'
_computing_data_reduction 'SAINT (8.27b) (Bruker, 2012)'
_computing_molecular_graphics 'Bruker SHELXTL'
_computing_publication_material 'Bruker SHELXTL'
_computing_structure_refinement 'SHELXL-97 (Sheldrick, 2008)'
_computing_structure_solution 'SHELXS-97 (Sheldrick, 2008)'
_diffrn_ambient_temperature 90(2)
_diffrn_measured_fraction_theta_full 0.980
_diffrn_measured_fraction_theta_max 0.980
_diffrn_measurement_device_type 'Bruker APEX-II CCD'
_diffrn_measurement_method '\f and \w scans'
_diffrn_radiation_monochromator graphite
_diffrn_radiation_source 'fine-focus sealed tube'
_diffrn_radiation_type CuK\a
_diffrn_radiation_wavelength 1.54178
_diffrn_reflns_av_R_equivalents 0.0273
_diffrn_reflns_av_sigmaI/netI 0.0305
_diffrn_reflns_limit_h_max 8
_diffrn_reflns_limit_h_min -8
_diffrn_reflns_limit_k_max 13
_diffrn_reflns_limit_k_min -13
_diffrn_reflns_limit_l_max 18
_diffrn_reflns_limit_l_min -15
_diffrn_reflns_number 6070
_diffrn_reflns_theta_full 68.22
_diffrn_reflns_theta_max 68.22
_diffrn_reflns_theta_min 7.62
_exptl_absorpt_coefficient_mu 0.706
_exptl_absorpt_correction_T_max 0.7752
_exptl_absorpt_correction_T_min 0.6199
_exptl_absorpt_correction_type multi-scan
_exptl_absorpt_process_details 'SADABS 2012/1 (Sheldrick, 2012)'
_exptl_crystal_colour Colorless
_exptl_crystal_density_diffrn 1.341
_exptl_crystal_density_method 'not measured'
_exptl_crystal_description 'Irregular Block?'
_exptl_crystal_F_000 560
_exptl_crystal_size_max 0.75
_exptl_crystal_size_mid 0.66
_exptl_crystal_size_min 0.38
_refine_diff_density_max 0.287
_refine_diff_density_min -0.213
_refine_diff_density_rms 0.040
_refine_ls_extinction_method none
_refine_ls_goodness_of_fit_ref 1.078
_refine_ls_hydrogen_treatment refall
_refine_ls_matrix_type full
_refine_ls_number_parameters 241
_refine_ls_number_reflns 2354
_refine_ls_number_restraints 0
_refine_ls_restrained_S_all 1.078
_refine_ls_R_factor_all 0.0353
_refine_ls_R_factor_gt 0.0348
_refine_ls_shift/su_max 0.000
_refine_ls_shift/su_mean 0.000
_refine_ls_structure_factor_coef Fsqd
_refine_ls_weighting_details 'calc w=1/[\s^2^(Fo^2^)+(0.0418P)^2^+0.4592P] where P=(Fo^2^+2Fc^2^)/3'
_refine_ls_weighting_scheme calc
_refine_ls_wR_factor_gt 0.0883
_refine_ls_wR_factor_ref 0.0887
_reflns_number_gt 2309
_reflns_number_total 2354
_reflns_threshold_expression >2sigma(I)
_cod_data_source_file ol400787y_si_005.cif
_cod_data_source_block tp4fmi
_cod_depositor_comments
;
The following automatic conversions were performed:

'_symmetry_cell_setting' value 'Monoclinic' changed to 'monoclinic'
according to /home/saulius/struct/CIF-dictionaries/cif_core.dic
dictionary named 'cif_core.dic' version 2.4.2 from
2011-04-26.

'_exptl_absorpt_correction_type' value 'Multi-scan'
changed to 'multi-scan' according to
/home/saulius/struct/CIF-dictionaries/cif_core.dic dictionary named
'cif_core.dic' version 2.4.2 from 2011-04-26.

Automatic conversion script
Id: cif_fix_values 1891 2012-01-12 08:04:46Z andrius 
;
_cod_original_sg_symbol_H-M 'P 21/c'
_cod_database_code 1511967

loop_
_symmetry_equiv_pos_as_xyz
'x, y, z'
'-x, y+1/2, -z+1/2'
'-x, -y, -z'
'x, -y-1/2, z-1/2'

loop_
_atom_site_label
_atom_site_type_symbol
_atom_site_fract_x
_atom_site_fract_y
_atom_site_fract_z
_atom_site_U_iso_or_equiv
_atom_site_adp_type
_atom_site_occupancy
_atom_site_symmetry_multiplicity
_atom_site_calc_flag
C1 C 0.77011(14) 0.64900(10) 0.41891(7) 0.0183(2) Uani 1 1 d
H1 H 0.507(2) 0.5994(12) 0.3928(10) 0.026(4) Uiso 1 1 d
N1 N 0.61936(13) 0.58701(8) 0.38397(6) 0.0188(2) Uani 1 1 d
O1 O 1.23718(11) 0.57411(7) 0.38982(5) 0.0236(2) Uani 1 1 d
C2 C 0.92520(15) 0.59574(10) 0.39532(7) 0.0186(3) Uani 1 1 d
O2 O 0.79226(11) 0.89207(7) 0.37327(5) 0.0235(2) Uani 1 1 d
C3 C 0.86129(15) 0.49469(10) 0.34300(7) 0.0184(2) Uani 1 1 d
C4 C 0.94582(16) 0.40383(10) 0.30311(7) 0.0212(3) Uani 1 1 d
H4 H 1.0783(19) 0.4025(11) 0.3071(9) 0.017(3) Uiso 1 1 d
C5 C 0.83887(17) 0.31662(10) 0.25938(8) 0.0239(3) Uani 1 1 d
H5 H 0.8967(19) 0.2513(13) 0.2315(9) 0.026(3) Uiso 1 1 d
C6 C 0.64786(17) 0.31791(11) 0.25356(8) 0.0247(3) Uani 1 1 d
H6 H 0.577(2) 0.2557(14) 0.2221(10) 0.029(4) Uiso 1 1 d
C7 C 0.56059(16) 0.40589(10) 0.29258(7) 0.0219(3) Uani 1 1 d
H7 H 0.427(2) 0.4084(12) 0.2894(9) 0.022(3) Uiso 1 1 d
C8 C 0.66981(15) 0.49231(10) 0.33752(7) 0.0187(2) Uani 1 1 d
C9 C 0.74498(14) 0.74924(10) 0.47652(7) 0.0191(3) Uani 1 1 d
C10 C 0.75497(14) 0.86885(10) 0.45315(7) 0.0200(3) Uani 1 1 d
C11 C 0.72835(16) 0.95699(10) 0.51098(8) 0.0228(3) Uani 1 1 d
H11 H 0.7316(19) 1.0389(13) 0.4933(9) 0.025(3) Uiso 1 1 d
C12 C 0.69625(16) 0.92805(11) 0.59218(8) 0.0242(3) Uani 1 1 d
H12 H 0.6795(19) 0.9906(14) 0.6307(10) 0.025(3) Uiso 1 1 d
C13 C 0.68524(17) 0.81083(11) 0.61584(8) 0.0257(3) Uani 1 1 d
H13 H 0.663(2) 0.7910(14) 0.6744(11) 0.033(4) Uiso 1 1 d
C14 C 0.70695(16) 0.72235(11) 0.55744(8) 0.0229(3) Uani 1 1 d
H14 H 0.6975(19) 0.6410(14) 0.5739(9) 0.025(3) Uiso 1 1 d
C15 C 0.80202(18) 1.01507(11) 0.35096(9) 0.0257(3) Uani 1 1 d
H15A H 0.831(2) 1.0163(13) 0.2922(10) 0.030(4) Uiso 1 1 d
H15B H 0.684(2) 1.0561(13) 0.3526(9) 0.025(3) Uiso 1 1 d
H15C H 0.899(2) 1.0565(13) 0.3885(10) 0.029(4) Uiso 1 1 d
C16 C 1.11602(15) 0.62842(10) 0.41951(7) 0.0191(3) Uani 1 1 d
C17 C 1.16740(17) 0.72897(11) 0.48000(9) 0.0257(3) Uani 1 1 d
H17A H 1.111(2) 0.8022(15) 0.4536(11) 0.040(4) Uiso 1 1 d
H17B H 1.117(2) 0.7156(16) 0.5334(12) 0.048(5) Uiso 1 1 d
H17C H 1.301(2) 0.7369(14) 0.4905(10) 0.034(4) Uiso 1 1 d

loop_
_atom_site_aniso_label
_atom_site_aniso_U_11
_atom_site_aniso_U_22
_atom_site_aniso_U_33
_atom_site_aniso_U_23
_atom_site_aniso_U_13
_atom_site_aniso_U_12
C1 0.0176(5) 0.0184(5) 0.0186(6) 0.0022(4) 0.0018(4) -0.0005(4)
N1 0.0148(5) 0.0201(5) 0.0215(5) -0.0004(4) 0.0032(4) 0.0001(4)
O1 0.0179(4) 0.0237(4) 0.0297(5) -0.0018(3) 0.0057(3) 0.0007(3)
C2 0.0194(6) 0.0177(5) 0.0187(6) 0.0013(4) 0.0032(4) 0.0009(4)
O2 0.0295(5) 0.0199(4) 0.0220(4) 0.0005(3) 0.0068(3) 0.0001(3)
C3 0.0199(5) 0.0191(5) 0.0163(6) 0.0027(4) 0.0031(4) -0.0007(4)
C4 0.0216(6) 0.0226(6) 0.0202(6) 0.0013(4) 0.0059(4) 0.0010(4)
C5 0.0309(6) 0.0218(6) 0.0201(6) -0.0017(4) 0.0074(5) 0.0006(5)
C6 0.0305(6) 0.0237(6) 0.0196(6) -0.0033(5) 0.0026(5) -0.0067(5)
C7 0.0206(6) 0.0248(6) 0.0202(6) 0.0012(4) 0.0027(4) -0.0038(4)
C8 0.0205(6) 0.0194(5) 0.0164(6) 0.0017(4) 0.0032(4) 0.0004(4)
C9 0.0136(5) 0.0213(6) 0.0220(6) -0.0012(4) 0.0016(4) 0.0015(4)
C10 0.0151(5) 0.0232(6) 0.0216(6) 0.0001(4) 0.0023(4) 0.0004(4)
C11 0.0213(6) 0.0195(6) 0.0273(6) -0.0015(5) 0.0032(5) 0.0002(4)
C12 0.0225(6) 0.0251(6) 0.0255(7) -0.0065(5) 0.0052(5) 0.0007(5)
C13 0.0269(6) 0.0277(6) 0.0234(6) -0.0014(5) 0.0069(5) -0.0004(5)
C14 0.0219(6) 0.0221(6) 0.0248(6) 0.0007(5) 0.0041(5) 0.0000(4)
C15 0.0299(7) 0.0206(6) 0.0275(7) 0.0018(5) 0.0070(5) -0.0007(5)
C16 0.0191(6) 0.0183(5) 0.0200(6) 0.0038(4) 0.0037(4) 0.0016(4)
C17 0.0178(6) 0.0265(6) 0.0322(7) -0.0058(5) 0.0016(5) -0.0009(5)

loop_
_atom_type_symbol
_atom_type_description
_atom_type_scat_dispersion_real
_atom_type_scat_dispersion_imag
_atom_type_scat_source
C C 0.0181 0.0091 'International Tables Vol C Tables 4.2.6.8 and 6.1.1.4'
H H 0.0000 0.0000 'International Tables Vol C Tables 4.2.6.8 and 6.1.1.4'
N N 0.0311 0.0180 'International Tables Vol C Tables 4.2.6.8 and 6.1.1.4'
O O 0.0492 0.0322 'International Tables Vol C Tables 4.2.6.8 and 6.1.1.4'

loop_
_geom_angle_atom_site_label_1
_geom_angle_atom_site_label_2
_geom_angle_atom_site_label_3
_geom_angle
N1 C1 C2 108.87(10)
N1 C1 C9 118.17(10)
C2 C1 C9 132.79(10)
C1 N1 C8 110.19(9)
C1 N1 H1 126.2(10)
C8 N1 H1 123.4(10)
C1 C2 C3 106.55(10)
C1 C2 C16 128.60(11)
C3 C2 C16 124.81(10)
C10 O2 C15 116.09(9)
C4 C3 C8 118.19(10)
C4 C3 C2 135.04(11)
C8 C3 C2 106.71(10)
C5 C4 C3 119.26(11)
C5 C4 H4 121.0(8)
C3 C4 H4 119.8(8)
C4 C5 C6 121.26(11)
C4 C5 H5 120.2(8)
C6 C5 H5 118.5(8)
C7 C6 C5 120.85(11)
C7 C6 H6 119.9(9)
C5 C6 H6 119.2(9)
C6 C7 C8 117.42(11)
C6 C7 H7 122.2(8)
C8 C7 H7 120.4(8)
N1 C8 C7 129.32(10)
N1 C8 C3 107.67(10)
C7 C8 C3 123.01(10)
C14 C9 C10 118.71(11)
C14 C9 C1 117.80(10)
C10 C9 C1 123.49(10)
O2 C10 C11 123.22(11)
O2 C10 C9 117.17(10)
C11 C10 C9 119.60(11)
C12 C11 C10 120.65(11)
C12 C11 H11 120.7(9)
C10 C11 H11 118.6(9)
C13 C12 C11 120.32(11)
C13 C12 H12 120.9(9)
C11 C12 H12 118.7(9)
C12 C13 C14 119.23(12)
C12 C13 H13 119.6(9)
C14 C13 H13 121.1(9)
C13 C14 C9 121.44(11)
C13 C14 H14 118.9(9)
C9 C14 H14 119.6(9)
O2 C15 H15A 105.8(9)
O2 C15 H15B 111.5(8)
H15A C15 H15B 109.5(12)
O2 C15 H15C 111.7(9)
H15A C15 H15C 109.3(12)
H15B C15 H15C 109.0(12)
O1 C16 C2 120.23(11)
O1 C16 C17 119.56(10)
C2 C16 C17 120.20(10)
C16 C17 H17A 108.1(10)
C16 C17 H17B 110.2(11)
H17A C17 H17B 107.7(14)
C16 C17 H17C 109.2(9)
H17A C17 H17C 110.1(13)
H17B C17 H17C 111.5(14)

loop_
_geom_bond_atom_site_label_1
_geom_bond_atom_site_label_2
_geom_bond_distance
C1 N1 1.3612(15)
C1 C2 1.3965(16)
C1 C9 1.4866(16)
N1 C8 1.3836(15)
N1 H1 0.875(16)
O1 C16 1.2378(14)
C2 C3 1.4490(16)
C2 C16 1.4524(16)
O2 C10 1.3674(15)
O2 C15 1.4384(14)
C3 C4 1.4030(16)
C3 C8 1.4055(16)
C4 C5 1.3827(17)
C4 H4 0.972(14)
C5 C6 1.4015(18)
C5 H5 0.991(15)
C6 C7 1.3829(17)
C6 H6 0.970(16)
C7 C8 1.3929(16)
C7 H7 0.982(14)
C9 C14 1.3936(17)
C9 C10 1.4061(16)
C10 C11 1.3904(17)
C11 C12 1.3887(18)
C11 H11 0.968(15)
C12 C13 1.3822(18)
C12 H12 0.957(16)
C13 C14 1.3909(17)
C13 H13 0.998(17)
C14 H14 0.961(16)
C15 H15A 0.990(16)
C15 H15B 0.995(15)
C15 H15C 0.977(16)
C16 C17 1.4999(17)
C17 H17A 0.990(18)
C17 H17B 0.989(19)
C17 H17C 0.978(16)

loop_
_geom_hbond_atom_site_label_D
_geom_hbond_atom_site_label_H
_geom_hbond_atom_site_label_A
_geom_hbond_distance_DH
_geom_hbond_distance_HA
_geom_hbond_distance_DA
_geom_hbond_angle_DHA
_geom_hbond_site_symmetry_A
N1 H1 O1 0.875(16) 2.009(16) 2.8458(13) 159.6(13) 1_455

loop_
_geom_torsion_atom_site_label_1
_geom_torsion_atom_site_label_2
_geom_torsion_atom_site_label_3
_geom_torsion_atom_site_label_4
_geom_torsion
C2 C1 N1 C8 0.34(13)
C9 C1 N1 C8 -175.61(9)
N1 C1 C2 C3 -0.28(12)
C9 C1 C2 C3 174.85(11)
N1 C1 C2 C16 -177.89(11)
C9 C1 C2 C16 -2.8(2)
C1 C2 C3 C4 -176.89(12)
C16 C2 C3 C4 0.8(2)
C1 C2 C3 C8 0.13(12)
C16 C2 C3 C8 177.85(10)
C8 C3 C4 C5 0.73(16)
C2 C3 C4 C5 177.48(12)
C3 C4 C5 C6 0.56(18)
C4 C5 C6 C7 -0.94(18)
C5 C6 C7 C8 -0.02(17)
C1 N1 C8 C7 179.12(11)
C1 N1 C8 C3 -0.25(12)
C6 C7 C8 N1 -177.91(11)
C6 C7 C8 C3 1.38(17)
C4 C3 C8 N1 177.68(10)
C2 C3 C8 N1 0.07(12)
C4 C3 C8 C7 -1.74(17)
C2 C3 C8 C7 -179.35(10)
N1 C1 C9 C14 73.39(14)
C2 C1 C9 C14 -101.39(15)
N1 C1 C9 C10 -105.65(13)
C2 C1 C9 C10 79.57(16)
C15 O2 C10 C11 -0.33(16)
C15 O2 C10 C9 -179.91(10)
C14 C9 C10 O2 -179.90(10)
C1 C9 C10 O2 -0.87(16)
C14 C9 C10 C11 0.50(16)
C1 C9 C10 C11 179.53(10)
O2 C10 C11 C12 -178.06(10)
C9 C10 C11 C12 1.51(17)
C10 C11 C12 C13 -1.82(18)
C11 C12 C13 C14 0.10(18)
C12 C13 C14 C9 1.96(18)
C10 C9 C14 C13 -2.24(17)
C1 C9 C14 C13 178.67(10)
C1 C2 C16 O1 -177.04(11)
C3 C2 C16 O1 5.76(17)
C1 C2 C16 C17 2.38(18)
C3 C2 C16 C17 -174.83(11)
